data_2215748
loop_
_publ_author_name
'Ke-Jian Zhao'
'Xiang-Xiang Wu'
'Guoping Wang'
'Mao-Lin Hu'

_publ_section_title
;
 3-Nitro-<i>N</i>,<i>N</i>-bis(<i>p</i>-tolylsulfonyl)aniline
;
_journal_coeditor_code AT2445
_journal_issue 11
_journal_name_full 'Acta Crystallographica Section E'
_journal_page_first o4472
_journal_page_last o4472
_journal_paper_doi 10.1107/S160053680705307X
_journal_volume 63
_journal_year 2007
_chemical_formula_iupac 'C20 H18 N2 O6 S2'
_chemical_formula_moiety 'C20 H18 N2 O6 S2'
_chemical_formula_sum 'C20 H18 N2 O6 S2'
_chemical_formula_weight 446.48
_chemical_name_systematic
;
3-Nitro-<i>N</i>,<i>N</i>-bis(p-tolylsulfonyl)aniline
;
_space_group_IT_number 15
_symmetry_cell_setting monoclinic
_symmetry_space_group_name_Hall '-C 2yc'
_symmetry_space_group_name_H-M 'C 1 2/c 1'
_atom_sites_solution_hydrogens geom
_atom_sites_solution_primary direct
_atom_sites_solution_secondary difmap
_audit_creation_method SHELXL-97
_cell_angle_alpha 90.00
_cell_angle_beta 99.5070(10)
_cell_angle_gamma 90.00
_cell_formula_units_Z 8
_cell_length_a 25.7789(9)
_cell_length_b 9.7238(7)
_cell_length_c 16.4653(8)
_cell_measurement_reflns_used 3381
_cell_measurement_temperature 278(2)
_cell_measurement_theta_max 24.98
_cell_measurement_theta_min 2.50
_cell_volume 4070.7(4)
_computing_cell_refinement 'SAINT (Bruker, 2002)'
_computing_data_collection 'SMART (Bruker, 2002)'
_computing_data_reduction 'SAINT (Bruker, 2002)'
_computing_molecular_graphics 'SHELXTL (Bruker, 2002)'
_computing_publication_material 'SHELXL97 (Sheldrick, 1997)'
_computing_structure_refinement 'SHELXL97 (Sheldrick, 1997)'
_computing_structure_solution 'SHELXS97 (Sheldrick, 1997)'
_diffrn_ambient_temperature 298(2)
_diffrn_measured_fraction_theta_full 0.998
_diffrn_measured_fraction_theta_max 0.998
_diffrn_measurement_device_type 'Bruker APEX area-detector'
_diffrn_measurement_method '\f and \w'
_diffrn_radiation_monochromator graphite
_diffrn_radiation_source 'fine-focus sealed tube'
_diffrn_radiation_type MoK\a
_diffrn_radiation_wavelength 0.71073
_diffrn_reflns_av_R_equivalents 0.0247
_diffrn_reflns_av_sigmaI/netI 0.0245
_diffrn_reflns_limit_h_max 28
_diffrn_reflns_limit_h_min -30
_diffrn_reflns_limit_k_max 11
_diffrn_reflns_limit_k_min -11
_diffrn_reflns_limit_l_max 19
_diffrn_reflns_limit_l_min -13
_diffrn_reflns_number 10446
_diffrn_reflns_theta_full 25.02
_diffrn_reflns_theta_max 25.02
_diffrn_reflns_theta_min 2.24
_diffrn_standards_number 0
_exptl_absorpt_coefficient_mu 0.303
_exptl_absorpt_correction_T_max 0.9255
_exptl_absorpt_correction_T_min 0.8860
_exptl_absorpt_correction_type multi-scan
_exptl_absorpt_process_details '(SADABS; Bruker, 2002)'
_exptl_crystal_colour Colourless
_exptl_crystal_density_diffrn 1.457
_exptl_crystal_density_method 'not measured'
_exptl_crystal_description Blcok
_exptl_crystal_F_000 1856
_exptl_crystal_size_max 0.41
_exptl_crystal_size_mid 0.29
_exptl_crystal_size_min 0.26
_refine_diff_density_max 0.378
_refine_diff_density_min -0.286
_refine_ls_extinction_method none
_refine_ls_goodness_of_fit_ref 1.145
_refine_ls_hydrogen_treatment constr
_refine_ls_matrix_type full
_refine_ls_number_parameters 273
_refine_ls_number_reflns 3607
_refine_ls_number_restraints 0
_refine_ls_restrained_S_all 1.145
_refine_ls_R_factor_all 0.0604
_refine_ls_R_factor_gt 0.0545
_refine_ls_shift/su_max 0.001
_refine_ls_shift/su_mean 0.000
_refine_ls_structure_factor_coef Fsqd
_refine_ls_weighting_details 'calc w=1/[\s^2^(Fo^2^)+(0.0570P)^2^+4.9858P] where P=(Fo^2^+2Fc^2^)/3'
_refine_ls_weighting_scheme calc
_refine_ls_wR_factor_gt 0.1311
_refine_ls_wR_factor_ref 0.1348
_reflns_number_gt 3249
_reflns_number_total 3607
_reflns_threshold_expression I>2\s(I)
_cod_data_source_file at2445.cif
_cod_data_source_block I
_cod_original_sg_symbol_H-M 'C 2/c'
_cod_database_code 2215748
_cod_database_fobs_code 2215748

loop_
_symmetry_equiv_pos_as_xyz
'x, y, z'
'-x, y, -z+1/2'
'x+1/2, y+1/2, z'
'-x+1/2, y+1/2, -z+1/2'
'-x, -y, -z'
'x, -y, z-1/2'
'-x+1/2, -y+1/2, -z'
'x+1/2, -y+1/2, z-1/2'

loop_
_atom_site_type_symbol
_atom_site_label
_atom_site_fract_x
_atom_site_fract_y
_atom_site_fract_z
_atom_site_U_iso_or_equiv
_atom_site_adp_type
_atom_site_calc_flag
_atom_site_refinement_flags
_atom_site_occupancy
S S1 0.34132(3) 0.03077(7) 0.05542(4) 0.0478(2) Uani d . 1
S S2 0.29039(3) 0.01230(7) 0.20435(4) 0.0471(2) Uani d . 1
O O1 0.31699(8) -0.0994(2) 0.04417(15) 0.0689(6) Uani d . 1
O O2 0.33162(8) 0.1314(2) -0.00784(12) 0.0633(6) Uani d . 1
O O3 0.31436(8) -0.1187(2) 0.21575(15) 0.0674(6) Uani d . 1
O O4 0.29099(8) 0.1039(2) 0.27150(12) 0.0622(6) Uani d . 1
O O5 0.45481(10) 0.4127(3) 0.30077(16) 0.0813(7) Uani d . 1
O O6 0.43517(11) 0.6151(3) 0.2557(2) 0.0969(9) Uani d . 1
N N1 0.32225(8) 0.1017(2) 0.13871(14) 0.0455(5) Uani d . 1
N N2 0.42661(11) 0.4927(3) 0.25742(18) 0.0634(7) Uani d . 1
C C1 0.57602(13) -0.0289(4) 0.1548(2) 0.0845(12) Uani d . 1
H H1A 0.5890 -0.0989 0.1223 0.127 Uiso calc R 1
H H1B 0.5838 -0.0537 0.2120 0.127 Uiso calc R 1
H H1C 0.5927 0.0572 0.1465 0.127 Uiso calc R 1
C C2 0.51728(11) -0.0150(3) 0.12921(18) 0.0570(8) Uani d . 1
C C3 0.48381(12) -0.1222(3) 0.1399(2) 0.0617(8) Uani d . 1
H H3 0.4978 -0.2045 0.1625 0.074 Uiso calc R 1
C C4 0.43021(11) -0.1092(3) 0.11752(18) 0.0536(7) Uani d . 1
H H4 0.4081 -0.1818 0.1254 0.064 Uiso calc R 1
C C5 0.40961(10) 0.0117(3) 0.08350(16) 0.0431(6) Uani d . 1
C C6 0.44203(11) 0.1200(3) 0.07136(19) 0.0537(7) Uani d . 1
H H6 0.4280 0.2015 0.0478 0.064 Uiso calc R 1
C C7 0.49557(12) 0.1052(3) 0.0948(2) 0.0620(8) Uani d . 1
H H7 0.5176 0.1782 0.0872 0.074 Uiso calc R 1
C C8 0.07156(13) -0.0322(4) 0.0105(2) 0.0814(11) Uani d . 1
H H8A 0.0479 0.0263 0.0339 0.122 Uiso calc R 1
H H8B 0.0592 -0.1255 0.0098 0.122 Uiso calc R 1
H H8C 0.0731 -0.0031 -0.0447 0.122 Uiso calc R 1
C C9 0.12544(11) -0.0235(3) 0.06152(19) 0.0551(7) Uani d . 1
C C10 0.14279(11) 0.0960(3) 0.10178(19) 0.0558(7) Uani d . 1
H H10 0.1203 0.1713 0.0983 0.067 Uiso calc R 1
C C11 0.19262(11) 0.1071(3) 0.14717(19) 0.0504(7) Uani d . 1
H H11 0.2035 0.1884 0.1745 0.061 Uiso calc R 1
C C12 0.22587(10) -0.0044(3) 0.15123(17) 0.0423(6) Uani d . 1
C C13 0.20953(11) -0.1263(3) 0.1129(2) 0.0552(7) Uani d . 1
H H13 0.2320 -0.2017 0.1164 0.066 Uiso calc R 1
C C14 0.15919(12) -0.1345(3) 0.0691(2) 0.0623(8) Uani d . 1
H H14 0.1477 -0.2172 0.0440 0.075 Uiso calc R 1
C C15 0.32900(10) 0.2488(3) 0.14926(16) 0.0413(6) Uani d . 1
C C16 0.37314(10) 0.2977(3) 0.19917(16) 0.0439(6) Uani d . 1
H H16 0.3979 0.2381 0.2276 0.053 Uiso calc R 1
C C17 0.37934(11) 0.4383(3) 0.20555(17) 0.0488(7) Uani d . 1
C C18 0.34264(13) 0.5292(3) 0.1651(2) 0.0578(8) Uani d . 1
H H18 0.3476 0.6236 0.1709 0.069 Uiso calc R 1
C C19 0.29890(13) 0.4776(3) 0.1165(2) 0.0590(8) Uani d . 1
H H19 0.2737 0.5374 0.0891 0.071 Uiso calc R 1
C C20 0.29180(11) 0.3376(3) 0.10773(17) 0.0515(7) Uani d . 1
H H20 0.2621 0.3030 0.0741 0.062 Uiso calc R 1

loop_
_atom_site_aniso_label
_atom_site_aniso_U_11
_atom_site_aniso_U_22
_atom_site_aniso_U_33
_atom_site_aniso_U_12
_atom_site_aniso_U_13
_atom_site_aniso_U_23
S1 0.0391(4) 0.0508(4) 0.0521(4) 0.0014(3) 0.0031(3) -0.0106(3)
S2 0.0430(4) 0.0439(4) 0.0527(4) -0.0060(3) 0.0027(3) 0.0035(3)
O1 0.0535(12) 0.0619(13) 0.0912(16) -0.0088(10) 0.0116(11) -0.0322(12)
O2 0.0585(12) 0.0803(15) 0.0480(11) 0.0216(11) -0.0003(9) 0.0024(10)
O3 0.0549(12) 0.0501(12) 0.0906(16) -0.0005(10) -0.0071(11) 0.0180(11)
O4 0.0652(13) 0.0710(14) 0.0502(12) -0.0182(11) 0.0094(10) -0.0056(10)
O5 0.0628(14) 0.0954(19) 0.0800(17) -0.0226(14) -0.0046(13) -0.0121(15)
O6 0.0918(19) 0.0619(16) 0.139(2) -0.0401(14) 0.0265(17) -0.0284(15)
N1 0.0429(12) 0.0388(12) 0.0560(14) -0.0062(9) 0.0114(10) -0.0061(10)
N2 0.0565(16) 0.0652(18) 0.0715(19) -0.0204(14) 0.0192(14) -0.0170(14)
C1 0.0491(19) 0.119(3) 0.080(3) 0.011(2) -0.0039(17) -0.021(2)
C2 0.0439(15) 0.076(2) 0.0498(17) 0.0085(15) 0.0036(13) -0.0135(15)
C3 0.0615(19) 0.0579(19) 0.0633(19) 0.0173(15) 0.0029(15) 0.0076(15)
C4 0.0518(16) 0.0456(16) 0.0637(18) 0.0020(12) 0.0102(14) 0.0074(13)
C5 0.0405(14) 0.0442(14) 0.0447(14) 0.0026(11) 0.0077(11) -0.0005(11)
C6 0.0497(16) 0.0452(16) 0.0658(19) 0.0022(12) 0.0081(14) 0.0076(13)
C7 0.0480(17) 0.0643(19) 0.075(2) -0.0111(14) 0.0142(15) -0.0034(16)
C8 0.0517(19) 0.109(3) 0.080(2) -0.0089(19) 0.0004(17) 0.005(2)
C9 0.0436(15) 0.0660(19) 0.0568(18) -0.0067(14) 0.0111(13) 0.0050(15)
C10 0.0449(16) 0.0517(16) 0.073(2) 0.0050(13) 0.0157(14) 0.0081(15)
C11 0.0493(16) 0.0389(14) 0.0654(18) -0.0048(12) 0.0160(13) -0.0052(13)
C12 0.0381(13) 0.0394(13) 0.0504(15) -0.0047(11) 0.0100(11) 0.0003(11)
C13 0.0447(15) 0.0406(15) 0.081(2) -0.0020(12) 0.0129(14) -0.0058(14)
C14 0.0524(17) 0.0541(18) 0.080(2) -0.0151(14) 0.0096(16) -0.0190(16)
C15 0.0406(13) 0.0373(13) 0.0471(15) -0.0035(10) 0.0109(11) -0.0034(11)
C16 0.0412(14) 0.0440(14) 0.0471(15) -0.0018(11) 0.0096(11) 0.0002(12)
C17 0.0509(15) 0.0477(15) 0.0510(16) -0.0139(13) 0.0183(13) -0.0092(13)
C18 0.071(2) 0.0370(15) 0.071(2) 0.0008(14) 0.0272(17) 0.0011(14)
C19 0.0645(19) 0.0500(17) 0.0631(19) 0.0145(14) 0.0123(16) 0.0057(14)
C20 0.0469(15) 0.0554(17) 0.0514(16) 0.0041(13) 0.0059(13) -0.0022(13)

loop_
_atom_type_symbol
_atom_type_description
_atom_type_scat_dispersion_real
_atom_type_scat_dispersion_imag
_atom_type_scat_source
C C 0.0033 0.0016 'International Tables Vol C Tables 4.2.6.8 and 6.1.1.4'
H H 0.0000 0.0000 'International Tables Vol C Tables 4.2.6.8 and 6.1.1.4'
N N 0.0061 0.0033 'International Tables Vol C Tables 4.2.6.8 and 6.1.1.4'
O O 0.0106 0.0060 'International Tables Vol C Tables 4.2.6.8 and 6.1.1.4'
S S 0.1246 0.1234 'International Tables Vol C Tables 4.2.6.8 and 6.1.1.4'

loop_
_geom_angle_atom_site_label_1
_geom_angle_atom_site_label_2
_geom_angle_atom_site_label_3
_geom_angle
_geom_angle_publ_flag
O1 S1 O2 120.07(14) ?
O1 S1 N1 106.96(13) ?
O2 S1 N1 106.03(12) ?
O1 S1 C5 110.14(13) ?
O2 S1 C5 108.27(13) ?
N1 S1 C5 104.16(12) ?
O3 S2 O4 120.91(14) ?
O3 S2 N1 107.36(13) ?
O4 S2 N1 103.34(12) ?
O3 S2 C12 109.90(12) ?
O4 S2 C12 109.52(13) ?
N1 S2 C12 104.36(12) ?
C15 N1 S1 117.25(17) ?
C15 N1 S2 119.33(17) ?
S1 N1 S2 123.13(13) ?
O6 N2 O5 123.4(3) ?
O6 N2 C17 118.6(3) ?
O5 N2 C17 118.1(3) ?
C2 C1 H1A 109.5 ?
C2 C1 H1B 109.5 ?
H1A C1 H1B 109.5 ?
C2 C1 H1C 109.5 ?
H1A C1 H1C 109.5 ?
H1B C1 H1C 109.5 ?
C7 C2 C3 118.2(3) ?
C7 C2 C1 120.8(3) ?
C3 C2 C1 121.0(3) ?
C4 C3 C2 121.1(3) yes
C4 C3 H3 119.4 ?
C2 C3 H3 119.4 ?
C5 C4 C3 119.5(3) ?
C5 C4 H4 120.2 ?
C3 C4 H4 120.2 ?
C4 C5 C6 120.7(3) ?
C4 C5 S1 120.2(2) ?
C6 C5 S1 119.1(2) ?
C7 C6 C5 118.9(3) ?
C7 C6 H6 120.6 ?
C5 C6 H6 120.6 ?
C2 C7 C6 121.6(3) yes
C2 C7 H7 119.2 ?
C6 C7 H7 119.2 ?
C9 C8 H8A 109.5 ?
C9 C8 H8B 109.5 ?
H8A C8 H8B 109.5 ?
C9 C8 H8C 109.5 ?
H8A C8 H8C 109.5 ?
H8B C8 H8C 109.5 ?
C10 C9 C14 117.9(3) ?
C10 C9 C8 120.9(3) ?
C14 C9 C8 121.2(3) ?
C9 C10 C11 121.8(3) ?
C9 C10 H10 119.1 ?
C11 C10 H10 119.1 ?
C12 C11 C10 118.8(3) ?
C12 C11 H11 120.6 ?
C10 C11 H11 120.6 ?
C11 C12 C13 121.0(3) ?
C11 C12 S2 118.9(2) ?
C13 C12 S2 120.1(2) ?
C12 C13 C14 118.7(3) ?
C12 C13 H13 120.7 ?
C14 C13 H13 120.7 ?
C13 C14 C9 121.8(3) ?
C13 C14 H14 119.1 ?
C9 C14 H14 119.1 ?
C16 C15 C20 121.2(2) ?
C16 C15 N1 119.0(2) ?
C20 C15 N1 119.8(2) ?
C15 C16 C17 117.6(3) ?
C15 C16 H16 121.2 ?
C17 C16 H16 121.2 ?
C16 C17 C18 122.4(3) ?
C16 C17 N2 118.5(3) ?
C18 C17 N2 119.1(3) ?
C19 C18 C17 118.7(3) ?
C19 C18 H18 120.7 ?
C17 C18 H18 120.7 ?
C18 C19 C20 120.4(3) ?
C18 C19 H19 119.8 ?
C20 C19 H19 119.8 ?
C19 C20 C15 119.7(3) ?
C19 C20 H20 120.1 ?
C15 C20 H20 120.1 ?

loop_
_geom_bond_atom_site_label_1
_geom_bond_atom_site_label_2
_geom_bond_distance
S1 O1 1.411(2)
S1 O2 1.421(2)
S1 N1 1.679(2)
S1 C5 1.755(3)
S2 O3 1.415(2)
S2 O4 1.418(2)
S2 N1 1.700(2)
S2 C12 1.754(3)
O5 N2 1.213(4)
O6 N2 1.211(3)
N1 C15 1.448(3)
N2 C17 1.467(4)
C1 C2 1.509(4)
C1 H1A 0.9600
C1 H1B 0.9600
C1 H1C 0.9600
C2 C7 1.377(4)
C2 C3 1.383(4)
C3 C4 1.376(4)
C3 H3 0.9300
C4 C5 1.370(4)
C4 H4 0.9300
C5 C6 1.380(4)
C6 C7 1.378(4)
C6 H6 0.9300
C7 H7 0.9300
C8 C9 1.502(4)
C8 H8A 0.9600
C8 H8B 0.9600
C8 H8C 0.9600
C9 C10 1.375(4)
C9 C14 1.379(4)
C10 C11 1.380(4)
C10 H10 0.9300
C11 C12 1.376(4)
C11 H11 0.9300
C12 C13 1.376(4)
C13 C14 1.379(4)
C13 H13 0.9300
C14 H14 0.9300
C15 C16 1.374(4)
C15 C20 1.384(4)
C16 C17 1.378(4)
C16 H16 0.9300
C17 C18 1.383(4)
C18 C19 1.366(5)
C18 H18 0.9300
C19 C20 1.378(4)
C19 H19 0.9300
C20 H20 0.9300

loop_
_geom_torsion_atom_site_label_1
_geom_torsion_atom_site_label_2
_geom_torsion_atom_site_label_3
_geom_torsion_atom_site_label_4
_geom_torsion
O1 S1 N1 C15 -162.34(19)
O2 S1 N1 C15 -33.1(2)
C5 S1 N1 C15 81.0(2)
O1 S1 N1 S2 11.4(2)
O2 S1 N1 S2 140.62(16)
C5 S1 N1 S2 -105.25(16)
O3 S2 N1 C15 -145.6(2)
O4 S2 N1 C15 -16.7(2)
C12 S2 N1 C15 97.8(2)
O3 S2 N1 S1 40.84(19)
O4 S2 N1 S1 169.69(15)
C12 S2 N1 S1 -75.78(17)
C7 C2 C3 C4 -0.6(5)
C1 C2 C3 C4 179.2(3)
C2 C3 C4 C5 0.5(5)
C3 C4 C5 C6 0.1(4)
C3 C4 C5 S1 -179.4(2)
O1 S1 C5 C4 -21.6(3)
O2 S1 C5 C4 -154.7(2)
N1 S1 C5 C4 92.8(2)
O1 S1 C5 C6 158.9(2)
O2 S1 C5 C6 25.8(3)
N1 S1 C5 C6 -86.8(2)
C4 C5 C6 C7 -0.6(4)
S1 C5 C6 C7 178.9(2)
C3 C2 C7 C6 0.1(5)
C1 C2 C7 C6 -179.7(3)
C5 C6 C7 C2 0.5(5)
C14 C9 C10 C11 1.3(5)
C8 C9 C10 C11 -178.3(3)
C9 C10 C11 C12 0.7(4)
C10 C11 C12 C13 -1.9(4)
C10 C11 C12 S2 176.7(2)
O3 S2 C12 C11 168.2(2)
O4 S2 C12 C11 33.1(3)
N1 S2 C12 C11 -77.0(2)
O3 S2 C12 C13 -13.3(3)
O4 S2 C12 C13 -148.4(2)
N1 S2 C12 C13 101.5(2)
C11 C12 C13 C14 0.8(4)
S2 C12 C13 C14 -177.7(2)
C12 C13 C14 C9 1.3(5)
C10 C9 C14 C13 -2.4(5)
C8 C9 C14 C13 177.3(3)
S1 N1 C15 C16 -96.1(3)
S2 N1 C15 C16 89.9(3)
S1 N1 C15 C20 82.4(3)
S2 N1 C15 C20 -91.6(3)
C20 C15 C16 C17 -0.8(4)
N1 C15 C16 C17 177.7(2)
C15 C16 C17 C18 1.2(4)
C15 C16 C17 N2 -179.0(2)
O6 N2 C17 C16 171.6(3)
O5 N2 C17 C16 -9.4(4)
O6 N2 C17 C18 -8.6(4)
O5 N2 C17 C18 170.5(3)
C16 C17 C18 C19 -0.6(4)
N2 C17 C18 C19 179.6(3)
C17 C18 C19 C20 -0.4(5)
C18 C19 C20 C15 0.7(5)
C16 C15 C20 C19 -0.1(4)
N1 C15 C20 C19 -178.6(2)

loop_
_cod_related_entry_id
_cod_related_entry_database
_cod_related_entry_code
1 ChemSpider 21121382
